data_2106241
loop_
_publ_author_name
'Basson, S.S.'
'Bok, L.D.C.'
'Leipoldt, J.G.'

_publ_section_title
;
 The Square Antiprismatic Configuration for the Octacyanotungstate(IV)
 Ion. The Crystal Structure of H4 W (C N)8 (H2 O)6
;
_journal_name_full 'Acta Crystallographica B (24,1968-38,1982)'
_journal_page_first 1209
_journal_page_last 1216
_journal_volume 26
_journal_year 1970
_chemical_formula_sum 'C8 H16 N8 O6 W'
_chemical_name_systematic 'H4 W (C N)8 (H2 O)6'
_space_group_IT_number 51
_symmetry_space_group_name_Hall '-P 2a 2a'
_symmetry_space_group_name_H-M 'P m m a'
_cell_angle_alpha 90
_cell_angle_beta 90
_cell_angle_gamma 90
_cell_formula_units_Z 2
_cell_length_a 14.3
_cell_length_b 9.881
_cell_length_c 6.267
_cell_volume 885.516
_citation_journal_id_ASTM ACBCAR
_cod_data_source_file Basson_ACBCAR_1970_1025.cif
_cod_data_source_block C8H16N8O6W1
_cod_original_cell_volume 885.5164
_cod_original_formula_sum 'C8 H16 N8 O6 W1'
_cod_database_code 2106241

loop_
_symmetry_equiv_pos_as_xyz
x,y,z
-x+1/2,-y,z
x+1/2,-y,-z
-x,y,-z
-x,-y,-z
x-1/2,y,-z
-x-1/2,y,z
x,-y,z

loop_
_atom_site_label
_atom_site_type_symbol
_atom_site_fract_x
_atom_site_fract_y
_atom_site_fract_z
_atom_site_occupancy
_atom_site_U_iso_or_equiv
C3 C+2 0.1581 0.3696 0.8582 1 0.0
O3 O-2 0.25 0 0.5497 1 0.0
N3 N-3 0.1123 0.2999 0.7596 1 0.0
N1 N-3 0.25 0.2144 0.3161 1 0.0
O4 O-2 0 0.1697 0.5 1 0.0
N2 N-3 0.0638 0.5 0.3578 1 0.0
O2 O-2 0.25 0 0.9423 1 0.0
O1 O-2 0.0709 0 0.1614 1 0.0
C2 C+2 0.1284 0.5 0.2423 1 0.0
C1 C+2 0.25 0.3102 0.2348 1 0.0
W1 W+4 0.25 0.5 0.0437 1 0.0
